data_7058805
loop_
_publ_author_name
'Przychodze\'n, Witold'
'Chojnacki, Jaros\/law'
'Nierzwicki, \/Lukasz'

_publ_section_title
;
 Medium-sized cyclic bis(anisylphosphonothioyl)disulfanes and their
 corresponding cyclic sulfane-structures and most characteristic reactions
;
_journal_issue 38
_journal_name_full 'New Journal of Chemistry'
_journal_page_first 15413
_journal_paper_doi 10.1039/C9NJ03682B
_journal_volume 43
_journal_year 2019
_chemical_formula_moiety 'C19 H24 O4 P2 S3'
_chemical_formula_sum 'C19 H24 O4 P2 S3'
_chemical_formula_weight 474.50
_space_group_crystal_system monoclinic
_space_group_IT_number 7
_space_group_name_Hall 'P -2yc'
_space_group_name_H-M_alt 'P 1 c 1'
_symmetry_space_group_name_Hall 'P -2yc'
_symmetry_space_group_name_H-M 'P 1 c 1'
_atom_sites_solution_hydrogens geom
_atom_sites_solution_primary direct
_atom_sites_solution_secondary difmap
_audit_creation_date 2019-08-20
_audit_creation_method
;
Olex2 1.2
(compiled 2018.05.29 svn.r3508 for OlexSys, GUI svn.r5506)
;
_audit_update_record
;
2019-08-20 deposited with the CCDC.    2019-08-27 downloaded from the CCDC.
;
_cell_angle_alpha 90
_cell_angle_beta 108.073(4)
_cell_angle_gamma 90
_cell_formula_units_Z 4
_cell_length_a 14.6528(5)
_cell_length_b 9.1347(3)
_cell_length_c 17.8598(6)
_cell_measurement_reflns_used 8097
_cell_measurement_temperature 293(2)
_cell_measurement_theta_max 28.665
_cell_measurement_theta_min 2.225
_cell_volume 2272.57(14)
_computing_cell_refinement 'CrysAlisPro, Agilent Technologies, Version 1.171.35.15 (release 03-08-2011 CrysAlis171 .NET)'
_computing_data_collection 'CrysAlisPro, Agilent Technologies, Version 1.171.35.15 (release 03-08-2011 CrysAlis171 .NET)'
_computing_data_reduction 'CrysAlisPro, Agilent Technologies, Version 1.171.35.15 (release 03-08-2011 CrysAlis171 .NET)'
_computing_molecular_graphics 'Olex2 (Dolomanov et al., 2009)'
_computing_publication_material 'Olex2 (Dolomanov et al., 2009)'
_computing_structure_refinement 'ShelXL (Sheldrick, 2015)'
_computing_structure_solution 'SHELXS (Sheldrick, 2008)'
_diffrn_ambient_temperature 293(2)
_diffrn_measured_fraction_theta_full 0.999
_diffrn_measured_fraction_theta_max 0.999
_diffrn_measurement_device_type 'KM4CCD, Sapphire2, large Be window'
_diffrn_radiation_type MoK\a
_diffrn_radiation_wavelength 0.71073
_diffrn_reflns_av_R_equivalents 0.0364
_diffrn_reflns_av_unetI/netI 0.0489
_diffrn_reflns_Laue_measured_fraction_full 0.999
_diffrn_reflns_Laue_measured_fraction_max 0.999
_diffrn_reflns_limit_h_max 15
_diffrn_reflns_limit_h_min -18
_diffrn_reflns_limit_k_max 11
_diffrn_reflns_limit_k_min -11
_diffrn_reflns_limit_l_max 19
_diffrn_reflns_limit_l_min -22
_diffrn_reflns_number 15538
_diffrn_reflns_point_group_measured_fraction_full 0.894
_diffrn_reflns_point_group_measured_fraction_max 0.888
_diffrn_reflns_theta_full 25.242
_diffrn_reflns_theta_max 25.997
_diffrn_reflns_theta_min 2.230
_exptl_absorpt_coefficient_mu 0.489
_exptl_absorpt_correction_T_max 1.00000
_exptl_absorpt_correction_T_min 0.85176
_exptl_absorpt_correction_type multi-scan
_exptl_absorpt_process_details
'CrysAlisPro, Agilent Technologies, Version 1.171.35.15 (release 03-08-2011 CrysAlis171 .NET) Empirical absorption correction using spherical harmonics, implemented in SCALE3 ABSPACK scaling algorithm.'
_exptl_crystal_colour colourless
_exptl_crystal_colour_primary colourless
_exptl_crystal_density_diffrn 1.387
_exptl_crystal_density_method 'not measured'
_exptl_crystal_description block
_exptl_crystal_F_000 992
_exptl_crystal_size_max 0.29
_exptl_crystal_size_mid 0.17
_exptl_crystal_size_min 0.11
_refine_diff_density_max 0.553
_refine_diff_density_min -0.378
_refine_diff_density_rms 0.077
_refine_ls_abs_structure_details
;
 Refined as an inversion twin.
;
_refine_ls_abs_structure_Flack 0.05(12)
_refine_ls_extinction_method none
_refine_ls_goodness_of_fit_ref 1.051
_refine_ls_hydrogen_treatment constr
_refine_ls_matrix_type full
_refine_ls_number_parameters 506
_refine_ls_number_reflns 7935
_refine_ls_number_restraints 2
_refine_ls_restrained_S_all 1.051
_refine_ls_R_factor_all 0.0659
_refine_ls_R_factor_gt 0.0519
_refine_ls_shift/su_max 0.000
_refine_ls_shift/su_mean 0.000
_refine_ls_structure_factor_coef Fsqd
_refine_ls_weighting_details 'w=1/[\s^2^(Fo^2^)+(0.0638P)^2^+0.8347P] where P=(Fo^2^+2Fc^2^)/3'
_refine_ls_weighting_scheme calc
_refine_ls_wR_factor_gt 0.1213
_refine_ls_wR_factor_ref 0.1330
_reflns_Friedel_coverage 0.776
_reflns_Friedel_fraction_full 0.788
_reflns_Friedel_fraction_max 0.777
_reflns_number_gt 6588
_reflns_number_total 7935
_reflns_threshold_expression 'I > 2\s(I)'
_cod_data_source_file c9nj03682b2.cif
_cod_data_source_block 3b_trans
_cod_depositor_comments 'Adding full bibliography for 7058796--7058807.cif.'
_cod_database_code 7058805
_shelx_shelxl_version_number 2018/3
_shelx_space_group_comment
;
The symmetry employed for this shelxl refinement is uniquely defined
by the following loop, which should always be used as a source of
symmetry information in preference to the above space-group names.
They are only intended as comments.
;
_shelx_estimated_absorpt_t_max 0.948
_shelx_estimated_absorpt_t_min 0.871
_olex2_refinement_description
;
1. Twinned data refinement
 Scales: 0.95(12)
 0.05(12)
2. Fixed Uiso
 At 1.2 times of:
  All C(H) groups, All C(H,H) groups
 At 1.5 times of:
  All C(H,H,H) groups
3.a Secondary CH2 refined with riding coordinates:
 C15(H15A,H15B), C17(H17A,H17B), C34(H34A,H34B), C35(H35A,H35B)
3.b Me refined with riding coordinates:
 C7(H7A,H7B,H7C), C14(H14A,H14B,H14C), C18(H18A,H18B,H18C), C19(H19A,H19B,
 H19C), C26(H26A,H26B,H26C), C33(H33A,H33B,H33C), C37(H37A,H37B,H37C), C38(H38A,
 H38B,H38C)
3.c Aromatic/amide H refined with riding coordinates:
 C2(H2), C3(H3), C5(H5), C6(H6), C9(H9), C10(H10), C12(H12), C13(H13),
 C21(H21), C22(H22), C24(H24), C25(H25), C28(H28), C29(H29), C31(H31), C32(H32)
;
_olex2_submission_special_instructions 'No special instructions were received'

loop_
_space_group_symop_operation_xyz
'x, y, z'
'x, -y, z+1/2'

loop_
_atom_site_label
_atom_site_type_symbol
_atom_site_fract_x
_atom_site_fract_y
_atom_site_fract_z
_atom_site_U_iso_or_equiv
_atom_site_adp_type
_atom_site_occupancy
_atom_site_site_symmetry_order
_atom_site_calc_flag
_atom_site_refinement_flags_posn
P1 P 0.40852(13) 0.54433(19) 0.33756(11) 0.0511(4) Uani 1 1 d .
P2 P 0.50153(12) 0.47864(19) 0.18841(10) 0.0463(4) Uani 1 1 d .
S1 S 0.49801(12) 0.63435(18) 0.27534(10) 0.0507(4) Uani 1 1 d .
S2 S 0.28086(15) 0.4962(2) 0.27213(13) 0.0652(5) Uani 1 1 d .
S3 S 0.60954(14) 0.5333(3) 0.15558(12) 0.0672(5) Uani 1 1 d .
O1 O 0.4703(4) 0.4165(5) 0.3891(3) 0.0610(12) Uani 1 1 d .
O2 O 0.5059(3) 0.3245(5) 0.2315(3) 0.0546(11) Uani 1 1 d .
O3 O 0.4476(4) 1.0399(6) 0.5584(3) 0.0716(15) Uani 1 1 d .
O4 O 0.1287(4) 0.4570(7) -0.0656(4) 0.0828(18) Uani 1 1 d .
C1 C 0.4207(5) 0.6884(7) 0.4081(4) 0.0485(15) Uani 1 1 d .
C2 C 0.3473(5) 0.7884(8) 0.3992(4) 0.0597(18) Uani 1 1 d .
H2 H 0.290178 0.778068 0.358159 0.072 Uiso 1 1 calc R
C3 C 0.3589(5) 0.9040(9) 0.4515(5) 0.065(2) Uani 1 1 d .
H3 H 0.308991 0.970184 0.445816 0.078 Uiso 1 1 calc R
C4 C 0.4436(5) 0.9221(7) 0.5118(4) 0.0525(16) Uani 1 1 d .
C5 C 0.5166(5) 0.8205(8) 0.5216(4) 0.0559(17) Uani 1 1 d .
H5 H 0.573362 0.830339 0.562981 0.067 Uiso 1 1 calc R
C6 C 0.5049(5) 0.7054(7) 0.4701(4) 0.0526(16) Uani 1 1 d .
H6 H 0.554207 0.637721 0.476933 0.063 Uiso 1 1 calc R
C7 C 0.5320(7) 1.0600(10) 0.6233(5) 0.080(3) Uani 1 1 d .
H7A H 0.525725 1.147143 0.651335 0.119 Uiso 1 1 calc R
H7B H 0.540920 0.977176 0.657848 0.119 Uiso 1 1 calc R
H7C H 0.586421 1.069413 0.604470 0.119 Uiso 1 1 calc R
C8 C 0.3882(5) 0.4705(7) 0.1137(4) 0.0469(15) Uani 1 1 d .
C9 C 0.3632(6) 0.5833(9) 0.0597(4) 0.066(2) Uani 1 1 d .
H9 H 0.405394 0.661217 0.064180 0.079 Uiso 1 1 calc R
C10 C 0.2770(6) 0.5837(9) -0.0009(4) 0.067(2) Uani 1 1 d .
H10 H 0.261558 0.660994 -0.036557 0.080 Uiso 1 1 calc R
C11 C 0.2152(5) 0.4695(9) -0.0076(4) 0.0581(18) Uani 1 1 d .
C12 C 0.2383(6) 0.3557(9) 0.0466(5) 0.068(2) Uani 1 1 d .
H12 H 0.195431 0.278755 0.042083 0.081 Uiso 1 1 calc R
C13 C 0.3232(5) 0.3553(8) 0.1064(5) 0.0606(19) Uani 1 1 d .
H13 H 0.337789 0.278457 0.142336 0.073 Uiso 1 1 calc R
C14 C 0.1031(7) 0.5658(12) -0.1245(5) 0.087(3) Uani 1 1 d .
H14A H 0.041192 0.543514 -0.160937 0.131 Uiso 1 1 calc R
H14B H 0.100774 0.659287 -0.100619 0.131 Uiso 1 1 calc R
H14C H 0.149919 0.568488 -0.151976 0.131 Uiso 1 1 calc R
C15 C 0.4588(6) 0.2631(7) 0.3676(5) 0.0635(19) Uani 1 1 d .
H15A H 0.407101 0.252362 0.318494 0.076 Uiso 1 1 calc R
H15B H 0.441429 0.208979 0.407924 0.076 Uiso 1 1 calc R
C16 C 0.5497(6) 0.2000(8) 0.3584(4) 0.0624(19) Uani 1 1 d .
C17 C 0.5848(5) 0.2911(8) 0.3018(4) 0.0587(18) Uani 1 1 d .
H17A H 0.612854 0.381472 0.327309 0.070 Uiso 1 1 calc R
H17B H 0.634131 0.237758 0.287379 0.070 Uiso 1 1 calc R
C18 C 0.6323(7) 0.1977(11) 0.4362(5) 0.091(3) Uani 1 1 d .
H18A H 0.688452 0.156791 0.427445 0.136 Uiso 1 1 calc R
H18B H 0.645712 0.295737 0.455848 0.136 Uiso 1 1 calc R
H18C H 0.614271 0.139054 0.473946 0.136 Uiso 1 1 calc R
C19 C 0.5260(7) 0.0424(8) 0.3257(6) 0.077(2) Uani 1 1 d .
H19A H 0.582465 -0.001536 0.318962 0.116 Uiso 1 1 calc R
H19B H 0.504475 -0.014902 0.362023 0.116 Uiso 1 1 calc R
H19C H 0.476339 0.046047 0.275796 0.116 Uiso 1 1 calc R
P3 P 0.98316(13) 1.05522(19) 0.46744(10) 0.0494(4) Uani 1 1 d .
P4 P 0.88362(12) 0.99321(18) 0.27303(10) 0.0448(4) Uani 1 1 d .
S4 S 0.88838(12) 1.14751(18) 0.36170(10) 0.0495(4) Uani 1 1 d .
S5 S 1.10935(15) 1.0096(2) 0.46471(13) 0.0641(5) Uani 1 1 d .
S6 S 0.77303(14) 1.0432(3) 0.18590(12) 0.0705(6) Uani 1 1 d .
O5 O 0.9233(4) 0.9262(5) 0.4884(3) 0.0580(12) Uani 1 1 d .
O6 O 0.8833(3) 0.8379(5) 0.3135(3) 0.0552(12) Uani 1 1 d .
O7 O 0.9358(4) 1.5387(6) 0.6721(3) 0.0685(14) Uani 1 1 d .
O8 O 1.2410(4) 1.0236(7) 0.1854(4) 0.0820(17) Uani 1 1 d .
C20 C 0.9704(5) 1.1968(7) 0.5331(4) 0.0480(15) Uani 1 1 d .
C21 C 0.8900(5) 1.1998(8) 0.5584(4) 0.0546(17) Uani 1 1 d .
H21 H 0.845704 1.123809 0.544397 0.066 Uiso 1 1 calc R
C22 C 0.8746(5) 1.3134(8) 0.6040(4) 0.0543(17) Uani 1 1 d .
H22 H 0.819484 1.315934 0.619351 0.065 Uiso 1 1 calc R
C23 C 0.9434(5) 1.4249(7) 0.6266(4) 0.0518(16) Uani 1 1 d .
C24 C 1.0245(5) 1.4206(7) 0.6027(4) 0.0544(17) Uani 1 1 d .
H24 H 1.070374 1.494174 0.618410 0.065 Uiso 1 1 calc R
C25 C 1.0379(5) 1.3076(7) 0.5555(4) 0.0510(15) Uani 1 1 d .
H25 H 1.092086 1.306072 0.538930 0.061 Uiso 1 1 calc R
C26 C 0.8493(7) 1.5503(10) 0.6929(6) 0.079(2) Uani 1 1 d .
H26A H 0.852593 1.635406 0.725205 0.118 Uiso 1 1 calc R
H26B H 0.795463 1.558872 0.645958 0.118 Uiso 1 1 calc R
H26C H 0.841934 1.464570 0.721540 0.118 Uiso 1 1 calc R
C27 C 0.9959(5) 0.9942(7) 0.2533(4) 0.0484(16) Uani 1 1 d .
C28 C 1.0517(5) 0.8705(7) 0.2568(4) 0.0534(16) Uani 1 1 d .
H28 H 1.034173 0.783065 0.275210 0.064 Uiso 1 1 calc R
C29 C 1.1321(5) 0.8751(8) 0.2335(4) 0.0581(18) Uani 1 1 d .
H29 H 1.167441 0.790103 0.234587 0.070 Uiso 1 1 calc R
C30 C 1.1616(6) 1.0060(8) 0.2081(5) 0.0592(18) Uani 1 1 d .
C31 C 1.1068(7) 1.1305(9) 0.2058(6) 0.087(3) Uani 1 1 d .
H31 H 1.125384 1.219333 0.189663 0.104 Uiso 1 1 calc R
C32 C 1.0263(7) 1.1226(9) 0.2272(6) 0.076(2) Uani 1 1 d .
H32 H 0.989602 1.206770 0.224196 0.092 Uiso 1 1 calc R
C33 C 1.2877(7) 0.8987(12) 0.1695(5) 0.086(3) Uani 1 1 d .
H33A H 1.342294 0.927901 0.154179 0.128 Uiso 1 1 calc R
H33B H 1.308501 0.838708 0.215784 0.128 Uiso 1 1 calc R
H33C H 1.244099 0.844124 0.127462 0.128 Uiso 1 1 calc R
C34 C 0.9334(5) 0.7721(7) 0.4723(4) 0.0599(19) Uani 1 1 d .
H34A H 0.952401 0.717990 0.521430 0.072 Uiso 1 1 calc R
H34B H 0.983409 0.760603 0.447671 0.072 Uiso 1 1 calc R
C35 C 0.8030(5) 0.8036(8) 0.3437(4) 0.0561(17) Uani 1 1 d .
H35A H 0.753665 0.750716 0.304057 0.067 Uiso 1 1 calc R
H35B H 0.775199 0.893559 0.355642 0.067 Uiso 1 1 calc R
C36 C 0.8396(5) 0.7103(7) 0.4183(4) 0.0567(18) Uani 1 1 d .
C37 C 0.8589(6) 0.5532(8) 0.3972(5) 0.071(2) Uani 1 1 d .
H37A H 0.800679 0.511405 0.363069 0.106 Uiso 1 1 calc R
H37B H 0.906905 0.553845 0.370891 0.106 Uiso 1 1 calc R
H37C H 0.881081 0.495816 0.444432 0.106 Uiso 1 1 calc R
C38 C 0.7604(7) 0.7134(11) 0.4573(6) 0.086(3) Uani 1 1 d .
H38A H 0.702358 0.673702 0.421770 0.129 Uiso 1 1 calc R
H38B H 0.779614 0.655798 0.504601 0.129 Uiso 1 1 calc R
H38C H 0.749314 0.812539 0.470068 0.129 Uiso 1 1 calc R

loop_
_atom_site_aniso_label
_atom_site_aniso_U_11
_atom_site_aniso_U_22
_atom_site_aniso_U_33
_atom_site_aniso_U_23
_atom_site_aniso_U_13
_atom_site_aniso_U_12
P1 0.0528(11) 0.0497(10) 0.0544(10) -0.0027(8) 0.0220(8) 0.0000(8)
P2 0.0408(9) 0.0498(9) 0.0494(9) -0.0028(7) 0.0156(7) -0.0001(7)
S1 0.0523(10) 0.0464(9) 0.0549(9) -0.0028(7) 0.0188(7) -0.0050(7)
S2 0.0521(11) 0.0704(13) 0.0755(13) -0.0124(10) 0.0231(9) -0.0093(9)
S3 0.0483(11) 0.0892(14) 0.0704(12) -0.0023(10) 0.0278(9) -0.0063(9)
O1 0.077(3) 0.044(3) 0.068(3) -0.001(2) 0.030(3) 0.002(2)
O2 0.048(3) 0.044(2) 0.067(3) 0.008(2) 0.011(2) 0.000(2)
O3 0.059(3) 0.071(3) 0.082(4) -0.027(3) 0.018(3) 0.009(3)
O4 0.052(3) 0.104(4) 0.075(4) -0.008(3) -0.006(3) 0.004(3)
C1 0.050(4) 0.046(4) 0.055(4) 0.000(3) 0.023(3) 0.002(3)
C2 0.049(4) 0.066(5) 0.061(4) -0.004(4) 0.012(3) 0.005(3)
C3 0.047(4) 0.067(5) 0.081(5) -0.013(4) 0.023(4) 0.014(3)
C4 0.050(4) 0.055(4) 0.057(4) -0.002(3) 0.022(3) 0.005(3)
C5 0.054(4) 0.054(4) 0.056(4) -0.005(3) 0.013(3) 0.003(3)
C6 0.050(4) 0.049(4) 0.059(4) 0.003(3) 0.018(3) 0.015(3)
C7 0.080(6) 0.087(6) 0.066(5) -0.019(4) 0.014(4) 0.008(5)
C8 0.040(4) 0.054(4) 0.051(4) -0.006(3) 0.020(3) 0.000(3)
C9 0.073(5) 0.067(5) 0.054(4) 0.002(4) 0.016(4) -0.013(4)
C10 0.061(5) 0.074(5) 0.053(4) 0.011(4) 0.000(4) -0.001(4)
C11 0.039(4) 0.074(5) 0.058(4) -0.016(4) 0.011(3) 0.004(3)
C12 0.059(5) 0.057(4) 0.079(5) -0.012(4) 0.009(4) -0.006(3)
C13 0.060(5) 0.050(4) 0.068(4) -0.003(3) 0.014(4) -0.003(3)
C14 0.063(5) 0.137(9) 0.060(5) -0.001(6) 0.015(4) 0.016(5)
C15 0.072(5) 0.044(4) 0.078(5) 0.005(4) 0.028(4) -0.005(3)
C16 0.068(5) 0.047(4) 0.071(5) 0.005(3) 0.021(4) 0.008(3)
C17 0.045(4) 0.064(5) 0.063(4) 0.006(4) 0.011(3) 0.008(3)
C18 0.099(7) 0.101(7) 0.060(5) 0.010(5) 0.007(5) 0.019(5)
C19 0.101(7) 0.050(4) 0.087(6) 0.006(4) 0.040(5) 0.009(4)
P3 0.0493(10) 0.0478(9) 0.0479(9) -0.0036(8) 0.0106(7) 0.0019(8)
P4 0.0410(9) 0.0466(9) 0.0453(9) -0.0009(7) 0.0114(7) 0.0020(7)
S4 0.0504(10) 0.0454(9) 0.0513(9) -0.0020(7) 0.0138(7) 0.0070(7)
S5 0.0501(11) 0.0659(12) 0.0722(13) -0.0052(9) 0.0130(9) 0.0104(8)
S6 0.0531(12) 0.0907(15) 0.0563(11) -0.0002(10) 0.0004(9) 0.0042(10)
O5 0.073(3) 0.042(3) 0.056(3) -0.001(2) 0.016(2) 0.001(2)
O6 0.056(3) 0.038(2) 0.075(3) 0.005(2) 0.025(2) 0.003(2)
O7 0.061(3) 0.066(3) 0.083(4) -0.029(3) 0.029(3) -0.014(3)
O8 0.065(4) 0.090(4) 0.109(5) -0.002(3) 0.052(4) -0.002(3)
C20 0.045(4) 0.050(4) 0.045(3) 0.004(3) 0.008(3) -0.001(3)
C21 0.052(4) 0.052(4) 0.058(4) -0.004(3) 0.014(3) -0.012(3)
C22 0.048(4) 0.058(4) 0.060(4) -0.009(3) 0.022(3) -0.008(3)
C23 0.052(4) 0.049(4) 0.052(4) -0.002(3) 0.012(3) -0.003(3)
C24 0.051(4) 0.042(4) 0.067(4) -0.008(3) 0.014(3) -0.010(3)
C25 0.046(4) 0.055(4) 0.052(4) 0.002(3) 0.015(3) -0.001(3)
C26 0.087(7) 0.071(5) 0.093(6) -0.028(5) 0.049(5) -0.013(4)
C27 0.044(4) 0.058(4) 0.046(4) -0.001(3) 0.018(3) 0.001(3)
C28 0.053(4) 0.049(4) 0.058(4) -0.007(3) 0.017(3) 0.000(3)
C29 0.052(4) 0.063(4) 0.057(4) -0.007(3) 0.013(3) 0.011(3)
C30 0.056(5) 0.064(5) 0.066(5) -0.003(4) 0.031(4) -0.004(3)
C31 0.088(7) 0.059(5) 0.135(8) 0.019(5) 0.066(6) 0.003(4)
C32 0.083(6) 0.053(4) 0.111(7) 0.018(4) 0.054(5) 0.019(4)
C33 0.065(6) 0.118(8) 0.084(6) 0.005(6) 0.038(5) 0.012(5)
C34 0.064(5) 0.040(4) 0.070(5) 0.003(3) 0.012(4) 0.006(3)
C35 0.047(4) 0.059(4) 0.064(4) -0.003(3) 0.019(3) -0.005(3)
C36 0.061(5) 0.047(4) 0.061(4) -0.005(3) 0.017(3) -0.007(3)
C37 0.085(6) 0.047(4) 0.072(5) 0.000(4) 0.012(4) -0.001(4)
C38 0.089(7) 0.095(7) 0.085(6) 0.004(5) 0.042(5) -0.010(5)

loop_
_atom_type_symbol
_atom_type_description
_atom_type_scat_dispersion_real
_atom_type_scat_dispersion_imag
_atom_type_scat_source
C C 0.0033 0.0016 'International Tables Vol C Tables 4.2.6.8 and 6.1.1.4'
H H 0.0000 0.0000 'International Tables Vol C Tables 4.2.6.8 and 6.1.1.4'
O O 0.0106 0.0060 'International Tables Vol C Tables 4.2.6.8 and 6.1.1.4'
P P 0.1023 0.0942 'International Tables Vol C Tables 4.2.6.8 and 6.1.1.4'
S S 0.1246 0.1234 'International Tables Vol C Tables 4.2.6.8 and 6.1.1.4'

loop_
_geom_angle_atom_site_label_1
_geom_angle_atom_site_label_2
_geom_angle_atom_site_label_3
_geom_angle
S2 P1 S1 114.29(12)
O1 P1 S1 104.8(2)
O1 P1 S2 117.2(2)
O1 P1 C1 102.6(3)
C1 P1 S1 98.0(2)
C1 P1 S2 117.5(2)
S3 P2 S1 105.03(11)
O2 P2 S1 104.2(2)
O2 P2 S3 117.6(2)
O2 P2 C8 102.3(3)
C8 P2 S1 110.4(2)
C8 P2 S3 116.7(2)
P2 S1 P1 106.39(10)
C15 O1 P1 124.0(5)
C17 O2 P2 120.3(4)
C4 O3 C7 117.8(6)
C11 O4 C14 118.3(7)
C2 C1 P1 120.0(5)
C2 C1 C6 119.1(6)
C6 C1 P1 120.9(5)
C1 C2 H2 120.1
C1 C2 C3 119.8(7)
C3 C2 H2 120.1
C2 C3 H3 119.6
C4 C3 C2 120.8(7)
C4 C3 H3 119.6
O3 C4 C3 115.7(6)
O3 C4 C5 124.9(6)
C3 C4 C5 119.4(6)
C4 C5 H5 120.1
C6 C5 C4 119.9(6)
C6 C5 H5 120.1
C1 C6 H6 119.5
C5 C6 C1 121.1(6)
C5 C6 H6 119.5
O3 C7 H7A 109.5
O3 C7 H7B 109.5
O3 C7 H7C 109.5
H7A C7 H7B 109.5
H7A C7 H7C 109.5
H7B C7 H7C 109.5
C9 C8 P2 118.4(5)
C9 C8 C13 118.1(6)
C13 C8 P2 123.4(5)
C8 C9 H9 119.1
C8 C9 C10 121.9(7)
C10 C9 H9 119.1
C9 C10 H10 120.4
C11 C10 C9 119.1(7)
C11 C10 H10 120.4
O4 C11 C12 115.7(7)
C10 C11 O4 124.3(7)
C10 C11 C12 120.0(7)
C11 C12 H12 119.5
C13 C12 C11 120.9(7)
C13 C12 H12 119.5
C8 C13 H13 120.0
C12 C13 C8 120.0(7)
C12 C13 H13 120.0
O4 C14 H14A 109.5
O4 C14 H14B 109.5
O4 C14 H14C 109.5
H14A C14 H14B 109.5
H14A C14 H14C 109.5
H14B C14 H14C 109.5
O1 C15 H15A 109.3
O1 C15 H15B 109.3
O1 C15 C16 111.4(6)
H15A C15 H15B 108.0
C16 C15 H15A 109.3
C16 C15 H15B 109.3
C15 C16 C17 111.0(6)
C15 C16 C18 112.4(7)
C15 C16 C19 107.1(7)
C17 C16 C18 106.0(7)
C17 C16 C19 109.9(6)
C18 C16 C19 110.5(7)
O2 C17 C16 110.3(6)
O2 C17 H17A 109.6
O2 C17 H17B 109.6
C16 C17 H17A 109.6
C16 C17 H17B 109.6
H17A C17 H17B 108.1
C16 C18 H18A 109.5
C16 C18 H18B 109.5
C16 C18 H18C 109.5
H18A C18 H18B 109.5
H18A C18 H18C 109.5
H18B C18 H18C 109.5
C16 C19 H19A 109.5
C16 C19 H19B 109.5
C16 C19 H19C 109.5
H19A C19 H19B 109.5
H19A C19 H19C 109.5
H19B C19 H19C 109.5
S5 P3 S4 115.57(12)
O5 P3 S4 104.27(19)
O5 P3 S5 117.1(2)
O5 P3 C20 101.8(3)
C20 P3 S4 97.0(2)
C20 P3 S5 118.2(2)
S6 P4 S4 105.84(11)
O6 P4 S4 105.0(2)
O6 P4 S6 117.3(2)
O6 P4 C27 103.1(3)
C27 P4 S4 109.1(2)
C27 P4 S6 115.9(2)
P4 S4 P3 105.14(9)
C34 O5 P3 125.2(5)
C35 O6 P4 118.1(4)
C23 O7 C26 117.4(6)
C30 O8 C33 118.8(7)
C21 C20 P3 119.9(5)
C25 C20 P3 120.4(5)
C25 C20 C21 119.7(6)
C20 C21 H21 119.4
C22 C21 C20 121.2(6)
C22 C21 H21 119.4
C21 C22 H22 120.6
C21 C22 C23 118.8(7)
C23 C22 H22 120.6
O7 C23 C22 123.3(7)
O7 C23 C24 116.6(6)
C24 C23 C22 120.1(6)
C23 C24 H24 119.8
C23 C24 C25 120.4(6)
C25 C24 H24 119.8
C20 C25 H25 120.1
C24 C25 C20 119.8(7)
C24 C25 H25 120.1
O7 C26 H26A 109.5
O7 C26 H26B 109.5
O7 C26 H26C 109.5
H26A C26 H26B 109.5
H26A C26 H26C 109.5
H26B C26 H26C 109.5
C28 C27 P4 123.6(5)
C28 C27 C32 117.3(7)
C32 C27 P4 118.8(5)
C27 C28 H28 119.5
C29 C28 C27 120.9(7)
C29 C28 H28 119.5
C28 C29 H29 119.7
C28 C29 C30 120.6(7)
C30 C29 H29 119.7
O8 C30 C29 125.5(7)
O8 C30 C31 115.9(7)
C31 C30 C29 118.5(8)
C30 C31 H31 120.1
C32 C31 C30 119.8(8)
C32 C31 H31 120.1
C27 C32 H32 118.6
C31 C32 C27 122.7(7)
C31 C32 H32 118.6
O8 C33 H33A 109.5
O8 C33 H33B 109.5
O8 C33 H33C 109.5
H33A C33 H33B 109.5
H33A C33 H33C 109.5
H33B C33 H33C 109.5
O5 C34 H34A 109.5
O5 C34 H34B 109.5
O5 C34 C36 110.9(6)
H34A C34 H34B 108.0
C36 C34 H34A 109.5
C36 C34 H34B 109.5
O6 C35 H35A 109.8
O6 C35 H35B 109.8
O6 C35 C36 109.5(5)
H35A C35 H35B 108.2
C36 C35 H35A 109.8
C36 C35 H35B 109.8
C34 C36 C35 110.4(6)
C34 C36 C37 107.7(6)
C34 C36 C38 111.6(7)
C35 C36 C37 110.4(6)
C38 C36 C35 106.0(6)
C38 C36 C37 110.7(7)
C36 C37 H37A 109.5
C36 C37 H37B 109.5
C36 C37 H37C 109.5
H37A C37 H37B 109.5
H37A C37 H37C 109.5
H37B C37 H37C 109.5
C36 C38 H38A 109.5
C36 C38 H38B 109.5
C36 C38 H38C 109.5
H38A C38 H38B 109.5
H38A C38 H38C 109.5
H38B C38 H38C 109.5

loop_
_geom_bond_atom_site_label_1
_geom_bond_atom_site_label_2
_geom_bond_distance
P1 S1 2.129(3)
P1 S2 1.924(3)
P1 O1 1.585(5)
P1 C1 1.793(7)
P2 S1 2.118(2)
P2 S3 1.917(3)
P2 O2 1.596(4)
P2 C8 1.780(7)
O1 C15 1.449(8)
O2 C17 1.452(8)
O3 C4 1.350(8)
O3 C7 1.420(10)
O4 C11 1.370(9)
O4 C14 1.410(11)
C1 C2 1.383(9)
C1 C6 1.387(9)
C2 H2 0.9300
C2 C3 1.385(10)
C3 H3 0.9300
C3 C4 1.378(10)
C4 C5 1.385(9)
C5 H5 0.9300
C5 C6 1.372(9)
C6 H6 0.9300
C7 H7A 0.9600
C7 H7B 0.9600
C7 H7C 0.9600
C8 C9 1.381(10)
C8 C13 1.398(10)
C9 H9 0.9300
C9 C10 1.385(10)
C10 H10 0.9300
C10 C11 1.363(11)
C11 C12 1.389(11)
C12 H12 0.9300
C12 C13 1.365(10)
C13 H13 0.9300
C14 H14A 0.9600
C14 H14B 0.9600
C14 H14C 0.9600
C15 H15A 0.9700
C15 H15B 0.9700
C15 C16 1.507(11)
C16 C17 1.517(11)
C16 C18 1.534(11)
C16 C19 1.552(11)
C17 H17A 0.9700
C17 H17B 0.9700
C18 H18A 0.9600
C18 H18B 0.9600
C18 H18C 0.9600
C19 H19A 0.9600
C19 H19B 0.9600
C19 H19C 0.9600
P3 S4 2.140(2)
P3 S5 1.911(3)
P3 O5 1.582(5)
P3 C20 1.795(7)
P4 S4 2.105(2)
P4 S6 1.921(2)
P4 O6 1.593(5)
P4 C27 1.786(7)
O5 C34 1.453(8)
O6 C35 1.472(8)
O7 C23 1.345(8)
O7 C26 1.431(10)
O8 C30 1.355(9)
O8 C33 1.404(11)
C20 C21 1.386(10)
C20 C25 1.385(9)
C21 H21 0.9300
C21 C22 1.380(10)
C22 H22 0.9300
C22 C23 1.401(9)
C23 C24 1.383(10)
C24 H24 0.9300
C24 C25 1.384(9)
C25 H25 0.9300
C26 H26A 0.9600
C26 H26B 0.9600
C26 H26C 0.9600
C27 C28 1.385(9)
C27 C32 1.385(10)
C28 H28 0.9300
C28 C29 1.366(10)
C29 H29 0.9300
C29 C30 1.394(11)
C30 C31 1.387(11)
C31 H31 0.9300
C31 C32 1.349(12)
C32 H32 0.9300
C33 H33A 0.9600
C33 H33B 0.9600
C33 H33C 0.9600
C34 H34A 0.9700
C34 H34B 0.9700
C34 C36 1.522(9)
C35 H35A 0.9700
C35 H35B 0.9700
C35 C36 1.531(10)
C36 C37 1.532(10)
C36 C38 1.529(11)
C37 H37A 0.9600
C37 H37B 0.9600
C37 H37C 0.9600
C38 H38A 0.9600
C38 H38B 0.9600
C38 H38C 0.9600

loop_
_geom_torsion_atom_site_label_1
_geom_torsion_atom_site_label_2
_geom_torsion_atom_site_label_3
_geom_torsion_atom_site_label_4
_geom_torsion
P1 O1 C15 C16 119.3(6)
P1 C1 C2 C3 -176.7(6)
P1 C1 C6 C5 176.2(5)
P2 O2 C17 C16 144.4(5)
P2 C8 C9 C10 178.9(7)
P2 C8 C13 C12 -178.8(6)
S1 P1 O1 C15 -99.4(5)
S1 P1 C1 C2 103.4(6)
S1 P1 C1 C6 -73.8(6)
S1 P2 O2 C17 -59.7(5)
S1 P2 C8 C9 74.8(6)
S1 P2 C8 C13 -105.7(6)
S2 P1 O1 C15 28.4(6)
S2 P1 C1 C2 -19.4(7)
S2 P1 C1 C6 163.4(5)
S3 P2 O2 C17 56.1(5)
S3 P2 C8 C9 -44.9(6)
S3 P2 C8 C13 134.6(6)
O1 P1 C1 C2 -149.5(6)
O1 P1 C1 C6 33.4(6)
O1 C15 C16 C17 -53.3(8)
O1 C15 C16 C18 65.3(8)
O1 C15 C16 C19 -173.3(6)
O2 P2 C8 C9 -174.8(6)
O2 P2 C8 C13 4.8(7)
O3 C4 C5 C6 -179.4(7)
O4 C11 C12 C13 179.3(7)
C1 P1 O1 C15 158.6(6)
C1 C2 C3 C4 1.0(12)
C2 C1 C6 C5 -1.0(11)
C2 C3 C4 O3 178.8(7)
C2 C3 C4 C5 -2.1(12)
C3 C4 C5 C6 1.7(11)
C4 C5 C6 C1 -0.1(11)
C6 C1 C2 C3 0.5(11)
C7 O3 C4 C3 177.6(8)
C7 O3 C4 C5 -1.4(11)
C8 P2 O2 C17 -174.7(5)
C8 C9 C10 C11 -0.2(13)
C9 C8 C13 C12 0.8(11)
C9 C10 C11 O4 -179.2(7)
C9 C10 C11 C12 1.0(13)
C10 C11 C12 C13 -0.9(12)
C11 C12 C13 C8 0.0(12)
C13 C8 C9 C10 -0.7(12)
C14 O4 C11 C10 3.0(12)
C14 O4 C11 C12 -177.2(7)
C15 C16 C17 O2 -46.4(8)
C18 C16 C17 O2 -168.7(6)
C19 C16 C17 O2 71.9(8)
P3 O5 C34 C36 -119.8(6)
P3 C20 C21 C22 -174.9(5)
P3 C20 C25 C24 176.4(5)
P4 O6 C35 C36 -145.4(5)
P4 C27 C28 C29 173.4(5)
P4 C27 C32 C31 -175.4(8)
S4 P3 O5 C34 100.4(5)
S4 P3 C20 C21 78.9(5)
S4 P3 C20 C25 -97.7(5)
S4 P4 O6 C35 61.1(5)
S4 P4 C27 C28 124.9(6)
S4 P4 C27 C32 -60.3(7)
S5 P3 O5 C34 -28.7(6)
S5 P3 C20 C21 -157.1(5)
S5 P3 C20 C25 26.3(6)
S6 P4 O6 C35 -56.0(5)
S6 P4 C27 C28 -115.8(6)
S6 P4 C27 C32 59.0(7)
O5 P3 C20 C21 -27.3(6)
O5 P3 C20 C25 156.1(5)
O5 C34 C36 C35 53.5(8)
O5 C34 C36 C37 174.1(6)
O5 C34 C36 C38 -64.1(8)
O6 P4 C27 C28 13.7(7)
O6 P4 C27 C32 -171.5(6)
O6 C35 C36 C34 44.5(8)
O6 C35 C36 C37 -74.5(7)
O6 C35 C36 C38 165.6(6)
O7 C23 C24 C25 -179.8(6)
O8 C30 C31 C32 179.7(9)
C20 P3 O5 C34 -159.1(5)
C20 C21 C22 C23 -1.9(10)
C21 C20 C25 C24 -0.2(10)
C21 C22 C23 O7 -178.7(7)
C21 C22 C23 C24 0.6(10)
C22 C23 C24 C25 0.8(10)
C23 C24 C25 C20 -1.0(10)
C25 C20 C21 C22 1.7(10)
C26 O7 C23 C22 -4.8(11)
C26 O7 C23 C24 175.8(7)
C27 P4 O6 C35 175.4(5)
C27 C28 C29 C30 2.2(11)
C28 C27 C32 C31 -0.3(14)
C28 C29 C30 O8 178.5(7)
C28 C29 C30 C31 -1.1(12)
C29 C30 C31 C32 -0.7(15)
C30 C31 C32 C27 1.4(16)
C32 C27 C28 C29 -1.5(11)
C33 O8 C30 C29 14.5(12)
C33 O8 C30 C31 -166.0(8)

loop_
_twin_individual_id
_twin_individual_mass_fraction_refined
1 0.95(12)
2 0.05(12)
